data_7017383
loop_
_publ_author_name
'Hill, Michael S.'
'Kociok-K\"ohn, Gabriele'
'Macdougall, Dugald J.'
'Mahon, Mary F.'
'Weetman, Catherine'

_publ_section_title
;
 Magnesium hydrides and the dearomatisation of pyridine and quinoline
 derivatives.
;
_journal_issue 46
_journal_name_full 'Dalton transactions (Cambridge, England : 2003)'
_journal_page_first 12500
_journal_page_last 12509
_journal_paper_doi 10.1039/c1dt11235j
_journal_volume 40
_journal_year 2011
_chemical_formula_sum 'C43 H60 Mg N4'
_chemical_formula_weight 657.26
_chemical_name_systematic
;
?
;
_space_group_IT_number 19
_symmetry_cell_setting orthorhombic
_symmetry_space_group_name_Hall 'P 2ac 2ab'
_symmetry_space_group_name_H-M 'P 21 21 21'
_atom_sites_solution_hydrogens geom
_atom_sites_solution_primary direct
_atom_sites_solution_secondary difmap
_audit_creation_method SHELXL-97
_cell_angle_alpha 90.00
_cell_angle_beta 90.00
_cell_angle_gamma 90.00
_cell_formula_units_Z 4
_cell_length_a 10.5988(1)
_cell_length_b 18.1105(2)
_cell_length_c 21.0057(2)
_cell_measurement_reflns_used 63184
_cell_measurement_temperature 150(2)
_cell_measurement_theta_max 27.485
_cell_measurement_theta_min 2.910
_cell_volume 4032.04(7)
_computing_cell_refinement 'HKL Scalepack (Otwinowski & Minor 1997)'
_computing_data_collection 'Collect (Bruker AXS BV 1997-2004)'
_computing_data_reduction 'Denzo & Scalepack (Otwinowski, Minor 1997)'
_computing_molecular_graphics 'ORTEX (P.McArdle 1995)'
_computing_publication_material 'SHELXL-97/2 (Sheldrick 1997)'
_computing_structure_refinement 'SHELXL-97/2 (Sheldrick 1997)'
_computing_structure_solution 'SHELXS-97 (Sheldrick 1990)'
_diffrn_ambient_temperature 150(2)
_diffrn_measured_fraction_theta_full 0.994
_diffrn_measured_fraction_theta_max 0.994
_diffrn_measurement_device_type '95mm CCD camera on \k-goniostat'
_diffrn_measurement_method CCD
_diffrn_radiation_monochromator 'horizonally mounted graphite crystal'
_diffrn_radiation_source 'fine-focus sealed tube'
_diffrn_radiation_type MoK\a
_diffrn_radiation_wavelength 0.71073
_diffrn_reflns_av_R_equivalents 0.0481
_diffrn_reflns_av_sigmaI/netI 0.0250
_diffrn_reflns_limit_h_max 13
_diffrn_reflns_limit_h_min -13
_diffrn_reflns_limit_k_max 23
_diffrn_reflns_limit_k_min -23
_diffrn_reflns_limit_l_max 27
_diffrn_reflns_limit_l_min -27
_diffrn_reflns_number 55112
_diffrn_reflns_theta_full 27.52
_diffrn_reflns_theta_max 27.52
_diffrn_reflns_theta_min 3.54
_exptl_absorpt_coefficient_mu 0.077
_exptl_absorpt_correction_T_max 0.985
_exptl_absorpt_correction_T_min 0.825
_exptl_absorpt_correction_type multi-scan
_exptl_absorpt_process_details
;
multi-scan from symmetry-related measurements
Sortav (Blessing 1995)
;
_exptl_crystal_colour orange
_exptl_crystal_density_diffrn 1.083
_exptl_crystal_density_method 'not measured'
_exptl_crystal_description block
_exptl_crystal_F_000 1432
_exptl_crystal_size_max 0.45
_exptl_crystal_size_mid 0.40
_exptl_crystal_size_min 0.20
_refine_diff_density_max 0.351
_refine_diff_density_min -0.223
_refine_diff_density_rms 0.035
_refine_ls_abs_structure_details 'Flack H D (1983), Acta Cryst. A39, 876-881'
_refine_ls_abs_structure_Flack -0.06(16)
_refine_ls_extinction_method none
_refine_ls_goodness_of_fit_ref 1.055
_refine_ls_hydrogen_treatment constr
_refine_ls_matrix_type full
_refine_ls_number_parameters 447
_refine_ls_number_reflns 9226
_refine_ls_number_restraints 0
_refine_ls_restrained_S_all 1.055
_refine_ls_R_factor_all 0.0426
_refine_ls_R_factor_gt 0.0384
_refine_ls_shift/su_max 0.000
_refine_ls_shift/su_mean 0.000
_refine_ls_structure_factor_coef Fsqd
_refine_ls_weighting_details 'calc w=1/[\s^2^(Fo^2^)+(0.0518P)^2^+0.7753P] where P=(Fo^2^+2Fc^2^)/3'
_refine_ls_weighting_scheme calc
_refine_ls_wR_factor_gt 0.0980
_refine_ls_wR_factor_ref 0.1014
_reflns_number_gt 8599
_reflns_number_total 9226
_reflns_threshold_expression >2sigma(I)
_cod_data_source_file c1dt11235j.txt
_cod_data_source_block 7-k10msh13
_cod_depositor_comments
;
The following automatic conversions were performed:

'_symmetry_cell_setting' value 'Orthorhombic' changed to
'orthorhombic' according to
/home/saulius/struct/CIF-dictionaries/cif_core.dic dictionary named
'cif_core.dic' version 2.4.1 from 2010-06-29.

Automatic conversion script
Id: cif_fix_values 1715 2011-07-08 13:25:40Z adriana 
;
_cod_original_sg_symbol_H-M P212121
_cod_database_code 7017383

loop_
_symmetry_equiv_pos_as_xyz
'x, y, z'
'-x+1/2, -y, z+1/2'
'x+1/2, -y+1/2, -z'
'-x, y+1/2, -z+1/2'

loop_
_atom_site_label
_atom_site_type_symbol
_atom_site_fract_x
_atom_site_fract_y
_atom_site_fract_z
_atom_site_U_iso_or_equiv
_atom_site_adp_type
_atom_site_occupancy
_atom_site_symmetry_multiplicity
_atom_site_calc_flag
_atom_site_refinement_flags
Mg1 Mg 0.45681(4) 0.55155(2) 0.22832(2) 0.02663(10) Uani 1 1 d .
N1 N 0.56019(11) 0.58013(6) 0.14948(5) 0.0278(2) Uani 1 1 d .
N2 N 0.43919(11) 0.65888(6) 0.25887(5) 0.0255(2) Uani 1 1 d .
N3 N 0.31742(12) 0.47862(7) 0.22522(6) 0.0358(3) Uani 1 1 d .
N4 N 0.58501(12) 0.50863(7) 0.29696(6) 0.0308(3) Uani 1 1 d .
C1 C 0.71645(16) 0.65758(9) 0.09357(8) 0.0397(4) Uani 1 1 d .
H1A H 0.7955 0.6315 0.1026 0.060 Uiso 1 1 calc R
H1B H 0.7330 0.7107 0.0903 0.060 Uiso 1 1 calc R
H1C H 0.6812 0.6396 0.0533 0.060 Uiso 1 1 calc R
C2 C 0.62329(13) 0.64357(8) 0.14683(7) 0.0287(3) Uani 1 1 d .
C3 C 0.60855(14) 0.70142(8) 0.19087(7) 0.0294(3) Uani 1 1 d .
H3 H 0.6696 0.7397 0.1878 0.035 Uiso 1 1 calc R
C4 C 0.51674(13) 0.71138(8) 0.23897(6) 0.0270(3) Uani 1 1 d .
C5 C 0.50796(16) 0.78843(8) 0.26636(8) 0.0386(3) Uani 1 1 d .
H5A H 0.4305 0.8122 0.2512 0.058 Uiso 1 1 calc R
H5B H 0.5812 0.8174 0.2527 0.058 Uiso 1 1 calc R
H5C H 0.5065 0.7856 0.3129 0.058 Uiso 1 1 calc R
C6 C 0.56893(14) 0.52761(8) 0.09836(7) 0.0310(3) Uani 1 1 d .
C7 C 0.66874(16) 0.47711(8) 0.09527(7) 0.0352(3) Uani 1 1 d .
C8 C 0.6646(2) 0.42160(10) 0.04895(8) 0.0468(4) Uani 1 1 d .
H8 H 0.7312 0.3866 0.0466 0.056 Uiso 1 1 calc R
C9 C 0.5651(2) 0.41689(10) 0.00655(8) 0.0517(5) Uani 1 1 d .
H9 H 0.5636 0.3788 -0.0246 0.062 Uiso 1 1 calc R
C10 C 0.46815(19) 0.46749(10) 0.00950(8) 0.0445(4) Uani 1 1 d .
H10 H 0.4007 0.4640 -0.0201 0.053 Uiso 1 1 calc R
C11 C 0.46660(16) 0.52369(9) 0.05487(7) 0.0365(3) Uani 1 1 d .
C12 C 0.77836(15) 0.47769(9) 0.14186(8) 0.0366(3) Uani 1 1 d .
H12 H 0.7721 0.5238 0.1678 0.044 Uiso 1 1 calc R
C13 C 0.90742(18) 0.47779(12) 0.10846(10) 0.0537(5) Uani 1 1 d .
H13A H 0.9172 0.4321 0.0839 0.080 Uiso 1 1 calc R
H13B H 0.9745 0.4810 0.1404 0.080 Uiso 1 1 calc R
H13C H 0.9128 0.5203 0.0797 0.080 Uiso 1 1 calc R
C14 C 0.76940(19) 0.41177(10) 0.18746(9) 0.0460(4) Uani 1 1 d .
H14A H 0.6848 0.4100 0.2062 0.069 Uiso 1 1 calc R
H14B H 0.8323 0.4172 0.2214 0.069 Uiso 1 1 calc R
H14C H 0.7854 0.3660 0.1640 0.069 Uiso 1 1 calc R
C15 C 0.35738(18) 0.57798(11) 0.05919(8) 0.0452(4) Uani 1 1 d .
H15 H 0.3392 0.5852 0.1055 0.054 Uiso 1 1 calc R
C16 C 0.23507(19) 0.55021(15) 0.02848(9) 0.0585(5) Uani 1 1 d .
H16A H 0.2477 0.5446 -0.0175 0.088 Uiso 1 1 calc R
H16B H 0.1673 0.5859 0.0363 0.088 Uiso 1 1 calc R
H16C H 0.2121 0.5024 0.0470 0.088 Uiso 1 1 calc R
C17 C 0.3913(2) 0.65346(12) 0.03218(10) 0.0576(5) Uani 1 1 d .
H17A H 0.4572 0.6761 0.0584 0.086 Uiso 1 1 calc R
H17B H 0.3163 0.6851 0.0323 0.086 Uiso 1 1 calc R
H17C H 0.4221 0.6478 -0.0115 0.086 Uiso 1 1 calc R
C18 C 0.33772(14) 0.67804(7) 0.30151(7) 0.0276(3) Uani 1 1 d .
C19 C 0.21743(14) 0.69146(8) 0.27536(7) 0.0304(3) Uani 1 1 d .
C20 C 0.11852(15) 0.70922(9) 0.31627(8) 0.0350(3) Uani 1 1 d .
H20 H 0.0377 0.7198 0.2990 0.042 Uiso 1 1 calc R
C21 C 0.13569(16) 0.71175(9) 0.38149(8) 0.0383(3) Uani 1 1 d .
H21 H 0.0671 0.7240 0.4086 0.046 Uiso 1 1 calc R
C22 C 0.25252(16) 0.69640(9) 0.40705(7) 0.0366(3) Uani 1 1 d .
H22 H 0.2633 0.6973 0.4519 0.044 Uiso 1 1 calc R
C23 C 0.35553(14) 0.67951(8) 0.36804(7) 0.0309(3) Uani 1 1 d .
C24 C 0.19456(15) 0.68838(9) 0.20382(7) 0.0350(3) Uani 1 1 d .
H24 H 0.2744 0.6707 0.1835 0.042 Uiso 1 1 calc R
C25 C 0.0914(3) 0.63338(16) 0.18674(10) 0.0735(7) Uani 1 1 d .
H25A H 0.0113 0.6494 0.2055 0.110 Uiso 1 1 calc R
H25B H 0.1137 0.5845 0.2034 0.110 Uiso 1 1 calc R
H25C H 0.0827 0.6308 0.1403 0.110 Uiso 1 1 calc R
C26 C 0.1667(3) 0.76413(13) 0.17708(10) 0.0725(7) Uani 1 1 d .
H26A H 0.1570 0.7608 0.1308 0.109 Uiso 1 1 calc R
H26B H 0.2366 0.7976 0.1872 0.109 Uiso 1 1 calc R
H26C H 0.0886 0.7831 0.1959 0.109 Uiso 1 1 calc R
C27 C 0.48180(16) 0.66195(9) 0.39912(7) 0.0374(3) Uani 1 1 d .
H27 H 0.5455 0.6539 0.3647 0.045 Uiso 1 1 calc R
C28 C 0.5284(2) 0.72535(12) 0.44173(9) 0.0507(4) Uani 1 1 d .
H28A H 0.5339 0.7708 0.4166 0.076 Uiso 1 1 calc R
H28B H 0.6119 0.7131 0.4587 0.076 Uiso 1 1 calc R
H28C H 0.4691 0.7325 0.4770 0.076 Uiso 1 1 calc R
C29 C 0.4727(2) 0.59132(11) 0.43847(8) 0.0491(4) Uani 1 1 d .
H29A H 0.4190 0.6001 0.4757 0.074 Uiso 1 1 calc R
H29B H 0.5572 0.5767 0.4526 0.074 Uiso 1 1 calc R
H29C H 0.4361 0.5519 0.4124 0.074 Uiso 1 1 calc R
C30 C 0.28832(15) 0.43188(9) 0.17457(7) 0.0336(3) Uani 1 1 d .
H30 H 0.3309 0.4412 0.1356 0.040 Uiso 1 1 calc R
C31 C 0.20724(15) 0.37555(9) 0.17489(7) 0.0340(3) Uani 1 1 d .
C32 C 0.13714(14) 0.35458(9) 0.23442(8) 0.0358(3) Uani 1 1 d .
H32A H 0.1588 0.3032 0.2464 0.043 Uiso 1 1 calc R
H32B H 0.0452 0.3568 0.2263 0.043 Uiso 1 1 calc R
C33 C 0.17008(15) 0.40568(10) 0.28838(7) 0.0375(3) Uani 1 1 d .
C34 C 0.25140(15) 0.46152(10) 0.28023(7) 0.0374(3) Uani 1 1 d .
H34 H 0.2653 0.4927 0.3159 0.045 Uiso 1 1 calc R
C35 C 0.18375(18) 0.32860(10) 0.11786(9) 0.0454(4) Uani 1 1 d .
H35A H 0.2342 0.3468 0.0821 0.068 Uiso 1 1 calc R
H35B H 0.0940 0.3306 0.1067 0.068 Uiso 1 1 calc R
H35C H 0.2076 0.2775 0.1273 0.068 Uiso 1 1 calc R
C36 C 0.1083(2) 0.39006(13) 0.35115(9) 0.0553(5) Uani 1 1 d .
H36A H 0.1362 0.4265 0.3826 0.083 Uiso 1 1 calc R
H36B H 0.1318 0.3405 0.3655 0.083 Uiso 1 1 calc R
H36C H 0.0164 0.3930 0.3463 0.083 Uiso 1 1 calc R
C37 C 0.56087(14) 0.45223(8) 0.33634(7) 0.0318(3) Uani 1 1 d .
H37 H 0.4817 0.4280 0.3330 0.038 Uiso 1 1 calc R
C38 C 0.64574(16) 0.42752(9) 0.38169(7) 0.0363(3) Uani 1 1 d .
C39 C 0.76334(16) 0.46127(10) 0.38400(8) 0.0398(4) Uani 1 1 d .
H39 H 0.8242 0.4453 0.4142 0.048 Uiso 1 1 calc R
C40 C 0.79215(16) 0.51849(10) 0.34214(8) 0.0392(3) Uani 1 1 d .
C41 C 0.69832(15) 0.54121(9) 0.30074(7) 0.0341(3) Uani 1 1 d .
H41 H 0.7151 0.5820 0.2736 0.041 Uiso 1 1 calc R
C42 C 0.6085(2) 0.36698(12) 0.42732(9) 0.0526(5) Uani 1 1 d .
H42A H 0.5589 0.3880 0.4623 0.079 Uiso 1 1 calc R
H42B H 0.6845 0.3436 0.4445 0.079 Uiso 1 1 calc R
H42C H 0.5578 0.3300 0.4048 0.079 Uiso 1 1 calc R
C43 C 0.92007(19) 0.55430(15) 0.33947(10) 0.0614(6) Uani 1 1 d .
H43A H 0.9694 0.5323 0.3049 0.092 Uiso 1 1 calc R
H43B H 0.9639 0.5466 0.3800 0.092 Uiso 1 1 calc R
H43C H 0.9103 0.6074 0.3318 0.092 Uiso 1 1 calc R

loop_
_atom_site_aniso_label
_atom_site_aniso_U_11
_atom_site_aniso_U_22
_atom_site_aniso_U_33
_atom_site_aniso_U_23
_atom_site_aniso_U_13
_atom_site_aniso_U_12
Mg1 0.0331(2) 0.0244(2) 0.0224(2) -0.00108(17) 0.00066(18) -0.00386(19)
N1 0.0324(6) 0.0281(6) 0.0229(5) -0.0011(4) 0.0017(4) -0.0022(5)
N2 0.0275(6) 0.0258(5) 0.0230(5) -0.0015(4) 0.0005(4) -0.0005(4)
N3 0.0371(7) 0.0378(7) 0.0327(6) -0.0011(5) 0.0015(5) -0.0093(5)
N4 0.0394(7) 0.0257(6) 0.0272(6) -0.0022(5) -0.0006(5) 0.0017(5)
C1 0.0458(9) 0.0372(8) 0.0362(8) 0.0001(7) 0.0138(7) -0.0078(7)
C2 0.0296(7) 0.0318(7) 0.0249(6) 0.0015(5) 0.0014(5) -0.0016(6)
C3 0.0314(7) 0.0269(7) 0.0300(7) 0.0011(5) 0.0019(5) -0.0066(6)
C4 0.0316(7) 0.0249(6) 0.0246(6) -0.0004(5) -0.0025(5) -0.0009(5)
C5 0.0477(9) 0.0256(7) 0.0424(8) -0.0039(6) 0.0103(7) -0.0042(6)
C6 0.0385(8) 0.0313(7) 0.0232(6) -0.0009(5) 0.0055(5) -0.0076(6)
C7 0.0459(8) 0.0297(7) 0.0300(7) -0.0028(6) 0.0070(6) -0.0043(6)
C8 0.0681(12) 0.0344(8) 0.0378(9) -0.0076(7) 0.0048(8) 0.0035(8)
C9 0.0833(14) 0.0362(9) 0.0355(8) -0.0120(7) 0.0012(9) -0.0065(9)
C10 0.0595(11) 0.0473(10) 0.0268(7) -0.0053(6) -0.0011(7) -0.0122(8)
C11 0.0466(9) 0.0400(8) 0.0230(6) -0.0017(6) 0.0031(6) -0.0076(7)
C12 0.0399(8) 0.0330(8) 0.0370(8) -0.0040(6) 0.0056(6) 0.0032(6)
C13 0.0465(10) 0.0583(12) 0.0562(12) -0.0061(9) 0.0133(8) 0.0042(9)
C14 0.0561(11) 0.0355(9) 0.0463(10) 0.0002(7) 0.0034(8) 0.0089(8)
C15 0.0478(9) 0.0606(11) 0.0271(7) -0.0046(7) -0.0056(7) 0.0010(8)
C16 0.0505(11) 0.0861(15) 0.0391(9) -0.0006(10) -0.0075(8) -0.0054(11)
C17 0.0684(13) 0.0519(11) 0.0526(11) -0.0050(9) -0.0197(10) 0.0055(10)
C18 0.0335(7) 0.0219(6) 0.0275(7) -0.0001(5) 0.0044(5) -0.0018(5)
C19 0.0347(7) 0.0257(7) 0.0308(7) 0.0004(6) 0.0026(6) -0.0011(5)
C20 0.0317(7) 0.0322(7) 0.0411(8) 0.0008(6) 0.0039(6) -0.0004(6)
C21 0.0389(8) 0.0360(8) 0.0400(8) -0.0006(7) 0.0146(7) -0.0014(7)
C22 0.0476(9) 0.0353(8) 0.0269(7) -0.0003(6) 0.0096(6) 0.0005(7)
C23 0.0376(7) 0.0284(7) 0.0267(7) -0.0004(5) 0.0033(6) 0.0000(6)
C24 0.0323(7) 0.0421(8) 0.0304(7) -0.0009(6) -0.0008(6) 0.0022(6)
C25 0.0813(16) 0.0962(18) 0.0431(11) 0.0051(11) -0.0188(11) -0.0401(14)
C26 0.126(2) 0.0539(13) 0.0374(10) 0.0126(9) 0.0043(12) 0.0103(14)
C27 0.0421(8) 0.0479(9) 0.0221(6) -0.0028(6) 0.0010(6) 0.0061(7)
C28 0.0535(11) 0.0616(12) 0.0370(9) -0.0073(8) -0.0055(8) -0.0061(9)
C29 0.0674(12) 0.0487(10) 0.0312(8) 0.0007(7) -0.0001(8) 0.0156(9)
C30 0.0329(7) 0.0381(8) 0.0297(7) 0.0012(6) 0.0014(6) -0.0002(6)
C31 0.0320(7) 0.0367(8) 0.0333(8) -0.0021(6) -0.0034(6) 0.0019(6)
C32 0.0308(7) 0.0381(8) 0.0385(8) 0.0026(6) -0.0024(6) -0.0046(6)
C33 0.0337(7) 0.0478(9) 0.0311(8) 0.0012(6) -0.0001(6) -0.0073(7)
C34 0.0352(7) 0.0466(9) 0.0304(7) -0.0055(6) -0.0006(6) -0.0061(7)
C35 0.0463(9) 0.0473(10) 0.0425(9) -0.0101(7) -0.0008(7) -0.0082(8)
C36 0.0570(11) 0.0713(13) 0.0376(9) -0.0015(9) 0.0103(8) -0.0182(10)
C37 0.0369(7) 0.0273(7) 0.0312(7) -0.0011(5) 0.0047(6) 0.0010(6)
C38 0.0459(9) 0.0335(8) 0.0295(7) 0.0035(6) 0.0040(6) 0.0057(6)
C39 0.0406(8) 0.0490(10) 0.0299(7) 0.0053(7) -0.0034(6) 0.0044(7)
C40 0.0389(8) 0.0478(9) 0.0308(8) -0.0005(7) -0.0015(6) -0.0048(7)
C41 0.0432(8) 0.0318(8) 0.0272(7) -0.0001(6) 0.0007(6) -0.0037(6)
C42 0.0584(11) 0.0527(11) 0.0468(10) 0.0207(9) 0.0028(8) 0.0018(9)
C43 0.0501(11) 0.0843(15) 0.0497(11) 0.0146(11) -0.0097(8) -0.0225(10)

loop_
_atom_type_symbol
_atom_type_description
_atom_type_scat_dispersion_real
_atom_type_scat_dispersion_imag
_atom_type_scat_source
C C 0.0033 0.0016 'International Tables Vol C Tables 4.2.6.8 and 6.1.1.4'
H H 0.0000 0.0000 'International Tables Vol C Tables 4.2.6.8 and 6.1.1.4'
N N 0.0061 0.0033 'International Tables Vol C Tables 4.2.6.8 and 6.1.1.4'
Mg Mg 0.0486 0.0363 'International Tables Vol C Tables 4.2.6.8 and 6.1.1.4'

loop_
_geom_angle_atom_site_label_1
_geom_angle_atom_site_label_2
_geom_angle_atom_site_label_3
_geom_angle
N3 Mg1 N1 122.64(5)
N3 Mg1 N2 124.93(6)
N1 Mg1 N2 93.55(5)
N3 Mg1 N4 104.75(6)
N1 Mg1 N4 107.33(5)
N2 Mg1 N4 101.06(5)
C2 N1 C6 120.51(12)
C2 N1 Mg1 121.33(9)
C6 N1 Mg1 118.06(9)
C4 N2 C18 119.08(11)
C4 N2 Mg1 121.60(9)
C18 N2 Mg1 119.30(9)
C34 N3 C30 112.89(12)
C34 N3 Mg1 119.85(10)
C30 N3 Mg1 126.46(10)
C37 N4 C41 118.05(13)
C37 N4 Mg1 125.11(10)
C41 N4 Mg1 116.83(10)
C2 C1 H1A 109.5
C2 C1 H1B 109.5
H1A C1 H1B 109.5
C2 C1 H1C 109.5
H1A C1 H1C 109.5
H1B C1 H1C 109.5
N1 C2 C3 124.05(13)
N1 C2 C1 120.24(13)
C3 C2 C1 115.71(13)
C2 C3 C4 129.90(13)
C2 C3 H3 115.1
C4 C3 H3 115.1
N2 C4 C3 124.11(12)
N2 C4 C5 120.27(12)
C3 C4 C5 115.59(12)
C4 C5 H5A 109.5
C4 C5 H5B 109.5
H5A C5 H5B 109.5
C4 C5 H5C 109.5
H5A C5 H5C 109.5
H5B C5 H5C 109.5
C7 C6 C11 120.98(14)
C7 C6 N1 121.03(13)
C11 C6 N1 117.68(14)
C8 C7 C6 118.52(16)
C8 C7 C12 118.48(15)
C6 C7 C12 122.93(13)
C9 C8 C7 121.08(18)
C9 C8 H8 119.5
C7 C8 H8 119.5
C10 C9 C8 119.90(15)
C10 C9 H9 120.1
C8 C9 H9 120.1
C9 C10 C11 121.66(17)
C9 C10 H10 119.2
C11 C10 H10 119.2
C10 C11 C6 117.85(16)
C10 C11 C15 121.44(15)
C6 C11 C15 120.69(14)
C7 C12 C14 110.46(14)
C7 C12 C13 112.74(14)
C14 C12 C13 109.94(15)
C7 C12 H12 107.8
C14 C12 H12 107.8
C13 C12 H12 107.8
C12 C13 H13A 109.5
C12 C13 H13B 109.5
H13A C13 H13B 109.5
C12 C13 H13C 109.5
H13A C13 H13C 109.5
H13B C13 H13C 109.5
C12 C14 H14A 109.5
C12 C14 H14B 109.5
H14A C14 H14B 109.5
C12 C14 H14C 109.5
H14A C14 H14C 109.5
H14B C14 H14C 109.5
C11 C15 C17 112.23(16)
C11 C15 C16 113.97(16)
C17 C15 C16 109.70(17)
C11 C15 H15 106.8
C17 C15 H15 106.8
C16 C15 H15 106.8
C15 C16 H16A 109.5
C15 C16 H16B 109.5
H16A C16 H16B 109.5
C15 C16 H16C 109.5
H16A C16 H16C 109.5
H16B C16 H16C 109.5
C15 C17 H17A 109.5
C15 C17 H17B 109.5
H17A C17 H17B 109.5
C15 C17 H17C 109.5
H17A C17 H17C 109.5
H17B C17 H17C 109.5
C19 C18 C23 120.26(13)
C19 C18 N2 118.30(12)
C23 C18 N2 121.35(13)
C20 C19 C18 118.70(14)
C20 C19 C24 119.82(14)
C18 C19 C24 121.47(13)
C21 C20 C19 121.31(15)
C21 C20 H20 119.3
C19 C20 H20 119.3
C22 C21 C20 119.84(15)
C22 C21 H21 120.1
C20 C21 H21 120.1
C21 C22 C23 121.15(14)
C21 C22 H22 119.4
C23 C22 H22 119.4
C22 C23 C18 118.69(14)
C22 C23 C27 118.71(13)
C18 C23 C27 122.58(13)
C26 C24 C25 111.48(19)
C26 C24 C19 111.37(14)
C25 C24 C19 111.77(14)
C26 C24 H24 107.3
C25 C24 H24 107.3
C19 C24 H24 107.3
C24 C25 H25A 109.5
C24 C25 H25B 109.5
H25A C25 H25B 109.5
C24 C25 H25C 109.5
H25A C25 H25C 109.5
H25B C25 H25C 109.5
C24 C26 H26A 109.5
C24 C26 H26B 109.5
H26A C26 H26B 109.5
C24 C26 H26C 109.5
H26A C26 H26C 109.5
H26B C26 H26C 109.5
C23 C27 C29 110.61(15)
C23 C27 C28 112.08(14)
C29 C27 C28 109.33(13)
C23 C27 H27 108.2
C29 C27 H27 108.2
C28 C27 H27 108.2
C27 C28 H28A 109.5
C27 C28 H28B 109.5
H28A C28 H28B 109.5
C27 C28 H28C 109.5
H28A C28 H28C 109.5
H28B C28 H28C 109.5
C27 C29 H29A 109.5
C27 C29 H29B 109.5
H29A C29 H29B 109.5
C27 C29 H29C 109.5
H29A C29 H29C 109.5
H29B C29 H29C 109.5
C31 C30 N3 127.09(14)
C31 C30 H30 116.5
N3 C30 H30 116.5
C30 C31 C35 122.69(15)
C30 C31 C32 121.05(14)
C35 C31 C32 116.23(14)
C31 C32 C33 110.89(13)
C31 C32 H32A 109.5
C33 C32 H32A 109.5
C31 C32 H32B 109.5
C33 C32 H32B 109.5
H32A C32 H32B 108.0
C34 C33 C36 122.41(15)
C34 C33 C32 121.16(14)
C36 C33 C32 116.43(15)
C33 C34 N3 126.87(15)
C33 C34 H34 116.6
N3 C34 H34 116.6
C31 C35 H35A 109.5
C31 C35 H35B 109.5
H35A C35 H35B 109.5
C31 C35 H35C 109.5
H35A C35 H35C 109.5
H35B C35 H35C 109.5
C33 C36 H36A 109.5
C33 C36 H36B 109.5
H36A C36 H36B 109.5
C33 C36 H36C 109.5
H36A C36 H36C 109.5
H36B C36 H36C 109.5
N4 C37 C38 123.19(14)
N4 C37 H37 118.4
C38 C37 H37 118.4
C37 C38 C39 117.69(14)
C37 C38 C42 120.12(16)
C39 C38 C42 122.18(15)
C38 C39 C40 120.14(15)
C38 C39 H39 119.9
C40 C39 H39 119.9
C41 C40 C39 117.41(15)
C41 C40 C43 119.76(16)
C39 C40 C43 122.81(16)
N4 C41 C40 123.39(14)
N4 C41 H41 118.3
C40 C41 H41 118.3
C38 C42 H42A 109.5
C38 C42 H42B 109.5
H42A C42 H42B 109.5
C38 C42 H42C 109.5
H42A C42 H42C 109.5
H42B C42 H42C 109.5
C40 C43 H43A 109.5
C40 C43 H43B 109.5
H43A C43 H43B 109.5
C40 C43 H43C 109.5
H43A C43 H43C 109.5
H43B C43 H43C 109.5

loop_
_geom_bond_atom_site_label_1
_geom_bond_atom_site_label_2
_geom_bond_distance
Mg1 N3 1.9827(13)
Mg1 N1 2.0521(12)
Mg1 N2 2.0555(12)
Mg1 N4 2.1282(13)
N1 C2 1.3306(18)
N1 C6 1.4375(18)
N2 C4 1.3246(18)
N2 C18 1.4420(17)
N3 C34 1.386(2)
N3 C30 1.394(2)
N4 C37 1.3390(19)
N4 C41 1.340(2)
C1 C2 1.5135(19)
C1 H1A 0.9800
C1 H1B 0.9800
C1 H1C 0.9800
C2 C3 1.406(2)
C3 C4 1.4144(19)
C3 H3 0.9500
C4 C5 1.512(2)
C5 H5A 0.9800
C5 H5B 0.9800
C5 H5C 0.9800
C6 C7 1.400(2)
C6 C11 1.420(2)
C7 C8 1.400(2)
C7 C12 1.519(2)
C8 C9 1.383(3)
C8 H8 0.9500
C9 C10 1.378(3)
C9 H9 0.9500
C10 C11 1.394(2)
C10 H10 0.9500
C11 C15 1.521(3)
C12 C14 1.534(2)
C12 C13 1.537(2)
C12 H12 1.0000
C13 H13A 0.9800
C13 H13B 0.9800
C13 H13C 0.9800
C14 H14A 0.9800
C14 H14B 0.9800
C14 H14C 0.9800
C15 C17 1.523(3)
C15 C16 1.533(3)
C15 H15 1.0000
C16 H16A 0.9800
C16 H16B 0.9800
C16 H16C 0.9800
C17 H17A 0.9800
C17 H17B 0.9800
C17 H17C 0.9800
C18 C19 1.409(2)
C18 C23 1.410(2)
C19 C20 1.393(2)
C19 C24 1.523(2)
C20 C21 1.383(2)
C20 H20 0.9500
C21 C22 1.378(2)
C21 H21 0.9500
C22 C23 1.399(2)
C22 H22 0.9500
C23 C27 1.523(2)
C24 C26 1.511(3)
C24 C25 1.522(3)
C24 H24 1.0000
C25 H25A 0.9800
C25 H25B 0.9800
C25 H25C 0.9800
C26 H26A 0.9800
C26 H26B 0.9800
C26 H26C 0.9800
C27 C29 1.526(2)
C27 C28 1.537(2)
C27 H27 1.0000
C28 H28A 0.9800
C28 H28B 0.9800
C28 H28C 0.9800
C29 H29A 0.9800
C29 H29B 0.9800
C29 H29C 0.9800
C30 C31 1.334(2)
C30 H30 0.9500
C31 C35 1.490(2)
C31 C32 1.503(2)
C32 C33 1.504(2)
C32 H32A 0.9900
C32 H32B 0.9900
C33 C34 1.340(2)
C33 C36 1.499(2)
C34 H34 0.9500
C35 H35A 0.9800
C35 H35B 0.9800
C35 H35C 0.9800
C36 H36A 0.9800
C36 H36B 0.9800
C36 H36C 0.9800
C37 C38 1.385(2)
C37 H37 0.9500
C38 C39 1.389(2)
C38 C42 1.509(2)
C39 C40 1.393(2)
C39 H39 0.9500
C40 C41 1.384(2)
C40 C43 1.504(3)
C41 H41 0.9500
C42 H42A 0.9800
C42 H42B 0.9800
C42 H42C 0.9800
C43 H43A 0.9800
C43 H43B 0.9800
C43 H43C 0.9800

loop_
_geom_torsion_atom_site_label_1
_geom_torsion_atom_site_label_2
_geom_torsion_atom_site_label_3
_geom_torsion_atom_site_label_4
_geom_torsion
N3 Mg1 N1 C2 158.20(11)
N2 Mg1 N1 C2 22.07(12)
N4 Mg1 N1 C2 -80.68(12)
N3 Mg1 N1 C6 -25.45(13)
N2 Mg1 N1 C6 -161.58(11)
N4 Mg1 N1 C6 95.66(11)
N3 Mg1 N2 C4 -154.48(10)
N1 Mg1 N2 C4 -19.86(11)
N4 Mg1 N2 C4 88.58(11)
N3 Mg1 N2 C18 23.63(13)
N1 Mg1 N2 C18 158.26(10)
N4 Mg1 N2 C18 -93.31(10)
N1 Mg1 N3 C34 179.80(11)
N2 Mg1 N3 C34 -57.72(14)
N4 Mg1 N3 C34 57.49(13)
N1 Mg1 N3 C30 10.80(16)
N2 Mg1 N3 C30 133.28(12)
N4 Mg1 N3 C30 -111.51(13)
N3 Mg1 N4 C37 -10.96(13)
N1 Mg1 N4 C37 -142.76(11)
N2 Mg1 N4 C37 119.94(12)
N3 Mg1 N4 C41 169.26(11)
N1 Mg1 N4 C41 37.46(12)
N2 Mg1 N4 C41 -59.84(11)
C6 N1 C2 C3 172.19(14)
Mg1 N1 C2 C3 -11.55(19)
C6 N1 C2 C1 -6.9(2)
Mg1 N1 C2 C1 169.35(11)
N1 C2 C3 C4 -10.7(3)
C1 C2 C3 C4 168.44(15)
C18 N2 C4 C3 -171.18(13)
Mg1 N2 C4 C3 6.94(19)
C18 N2 C4 C5 6.8(2)
Mg1 N2 C4 C5 -175.04(11)
C2 C3 C4 N2 13.4(2)
C2 C3 C4 C5 -164.72(15)
C2 N1 C6 C7 83.83(18)
Mg1 N1 C6 C7 -92.55(14)
C2 N1 C6 C11 -102.44(16)
Mg1 N1 C6 C11 81.19(14)
C11 C6 C7 C8 -1.1(2)
N1 C6 C7 C8 172.41(14)
C11 C6 C7 C12 -178.21(14)
N1 C6 C7 C12 -4.7(2)
C6 C7 C8 C9 0.7(3)
C12 C7 C8 C9 177.96(16)
C7 C8 C9 C10 0.1(3)
C8 C9 C10 C11 -0.6(3)
C9 C10 C11 C6 0.2(2)
C9 C10 C11 C15 -178.12(16)
C7 C6 C11 C10 0.7(2)
N1 C6 C11 C10 -173.06(14)
C7 C6 C11 C15 178.98(15)
N1 C6 C11 C15 5.2(2)
C8 C7 C12 C14 -69.11(19)
C6 C7 C12 C14 107.98(17)
C8 C7 C12 C13 54.3(2)
C6 C7 C12 C13 -128.57(17)
C10 C11 C15 C17 -104.71(19)
C6 C11 C15 C17 77.04(19)
C10 C11 C15 C16 20.8(2)
C6 C11 C15 C16 -157.49(15)
C4 N2 C18 C19 96.28(16)
Mg1 N2 C18 C19 -81.88(14)
C4 N2 C18 C23 -87.18(17)
Mg1 N2 C18 C23 94.66(14)
C23 C18 C19 C20 2.7(2)
N2 C18 C19 C20 179.31(13)
C23 C18 C19 C24 -178.47(13)
N2 C18 C19 C24 -1.9(2)
C18 C19 C20 C21 -1.9(2)
C24 C19 C20 C21 179.32(15)
C19 C20 C21 C22 -0.1(2)
C20 C21 C22 C23 1.2(2)
C21 C22 C23 C18 -0.3(2)
C21 C22 C23 C27 -179.12(15)
C19 C18 C23 C22 -1.7(2)
N2 C18 C23 C22 -178.13(13)
C19 C18 C23 C27 177.09(14)
N2 C18 C23 C27 0.6(2)
C20 C19 C24 C26 67.6(2)
C18 C19 C24 C26 -111.23(19)
C20 C19 C24 C25 -57.9(2)
C18 C19 C24 C25 123.35(19)
C22 C23 C27 C29 64.59(19)
C18 C23 C27 C29 -114.16(15)
C22 C23 C27 C28 -57.7(2)
C18 C23 C27 C28 123.55(16)
C34 N3 C30 C31 -0.1(2)
Mg1 N3 C30 C31 169.57(13)
N3 C30 C31 C35 -179.59(16)
N3 C30 C31 C32 -1.6(3)
C30 C31 C32 C33 1.3(2)
C35 C31 C32 C33 179.44(15)
C31 C32 C33 C34 0.5(2)
C31 C32 C33 C36 -178.93(16)
C36 C33 C34 N3 177.01(18)
C32 C33 C34 N3 -2.3(3)
C30 N3 C34 C33 2.1(2)
Mg1 N3 C34 C33 -168.27(14)
C41 N4 C37 C38 1.8(2)
Mg1 N4 C37 C38 -177.94(11)
N4 C37 C38 C39 -2.9(2)
N4 C37 C38 C42 175.89(15)
C37 C38 C39 C40 0.8(2)
C42 C38 C39 C40 -178.04(17)
C38 C39 C40 C41 2.2(2)
C38 C39 C40 C43 -176.25(18)
C37 N4 C41 C40 1.5(2)
Mg1 N4 C41 C40 -178.70(12)
C39 C40 C41 N4 -3.5(2)
C43 C40 C41 N4 175.05(17)
